data_1526402
loop_
_publ_author_name
'Rozier, P.'
'Jansson, K.'
'Nygren, M.'

_publ_section_title
;
 Investigation of structural and catalytic properties of Ba La4 Cu5-y Ruy
 O13-d with 0.0 < y <3.0 and of La Ba Cu Ru O6
;
_journal_name_full 'Materials Research Bulletin'
_journal_page_first 1391
_journal_page_last 1400
_journal_volume 35
_journal_year 2000
_chemical_formula_sum 'Ba Cu La O6 Ru'
_chemical_name_systematic 'Ba La Ru Cu O6'
_space_group_IT_number 87
_symmetry_space_group_name_Hall '-I 4'
_symmetry_space_group_name_H-M 'I 4/m'
_cell_angle_alpha 90
_cell_angle_beta 90
_cell_angle_gamma 90
_cell_formula_units_Z 2
_cell_length_a 5.6328
_cell_length_b 5.6328
_cell_length_c 7.9877
_cell_volume 253.437
_citation_journal_id_ASTM MRBUAC
_cod_data_source_file Rozier_MRBUAC_2000_286.cif
_cod_data_source_block Ba1Cu1La1O6Ru1
_cod_original_cell_volume 253.4372
_cod_original_formula_sum 'Ba1 Cu1 La1 O6 Ru1'
_cod_database_code 1526402

loop_
_symmetry_equiv_pos_as_xyz
x,y,z
-y,x,z
-x,-y,z
y,-x,z
-x,-y,-z
y,-x,-z
x,y,-z
-y,x,-z
x+1/2,y+1/2,z+1/2
-y+1/2,x+1/2,z+1/2
-x+1/2,-y+1/2,z+1/2
y+1/2,-x+1/2,z+1/2
-x+1/2,-y+1/2,-z+1/2
y+1/2,-x+1/2,-z+1/2
x+1/2,y+1/2,-z+1/2
-y+1/2,x+1/2,-z+1/2

loop_
_atom_site_label
_atom_site_type_symbol
_atom_site_fract_x
_atom_site_fract_y
_atom_site_fract_z
_atom_site_occupancy
_atom_site_U_iso_or_equiv
Ru1 Ru+5 0 0 0 1 0.0
Cu1 Cu+2 0 0 0.5 1 0.0
Ba1 Ba+2 0 0.5 0.25 0.5 0.0
O2 O-2 0 0 0.261 1 0.0
O1 O-2 0.2 0.286 0 1 0.0
La1 La+3 0 0.5 0.25 0.5 0.0
